data_7039240
loop_
_publ_author_name
'Tsantis, Sokratis T.'
'Zagoraiou, Eirini'
'Savvidou, Aikaterini'
'Raptopoulou, Catherine P.'
'Psycharis, Vassilis'
'Szyrwiel, Lukasz'
'Ho\/ly\'nska, Ma\/lgorzata'
'Perlepes, Spyros P.'

_publ_section_title
;
 Binding of oxime group to uranyl ion.
;
_journal_issue 22
_journal_name_full 'Dalton transactions (Cambridge, England : 2003)'
_journal_page_first 9307
_journal_page_last 9319
_journal_paper_doi 10.1039/c6dt01293k
_journal_volume 45
_journal_year 2016
_chemical_formula_sum 'C34 H52 N10 O22 U3'
_chemical_formula_weight 1666.94
_space_group_crystal_system triclinic
_space_group_IT_number 2
_space_group_name_Hall '-P 1'
_space_group_name_H-M_alt 'P -1'
_symmetry_space_group_name_Hall '-P 1'
_symmetry_space_group_name_H-M 'P -1'
_atom_sites_solution_hydrogens mixed
_audit_creation_method SHELXL-2014/6
_audit_update_record
;
2016-04-22 deposited with the CCDC.
2016-05-10 downloaded from the CCDC.
;
_cell_angle_alpha 93.5290(10)
_cell_angle_beta 100.2610(10)
_cell_angle_gamma 95.3940(10)
_cell_formula_units_Z 1
_cell_length_a 8.5148(2)
_cell_length_b 10.3208(2)
_cell_length_c 14.4390(3)
_cell_measurement_reflns_used 28291
_cell_measurement_temperature 160(2)
_cell_measurement_theta_max 71.89
_cell_measurement_theta_min 6.64
_cell_volume 1239.09(5)
_computing_cell_refinement 'CrystalClear, Rigaku MSC, 2005'
_computing_data_collection 'CrystalClear, Rigaku MSC, 2005'
_computing_data_reduction 'CrystalClear, Rigaku MSC, 2005'
_computing_molecular_graphics 'Diamond ver.3.1'
_computing_structure_refinement 'SHELXL-2014/6 (Sheldrick, 2014)'
_computing_structure_solution 'SHELXL-2014/6 (Sheldrick, 2014)'
_diffrn_ambient_temperature 160(2)
_diffrn_measured_fraction_theta_full 0.874
_diffrn_measured_fraction_theta_max 0.935
_diffrn_measurement_device_type 'Rigaku R-AXIS SPIDER IPDS'
_diffrn_measurement_method '\q scans'
_diffrn_radiation_type CuK\a
_diffrn_radiation_wavelength 1.54178
_diffrn_reflns_av_R_equivalents 0.0927
_diffrn_reflns_av_unetI/netI 0.0668
_diffrn_reflns_Laue_measured_fraction_full 0.874
_diffrn_reflns_Laue_measured_fraction_max 0.935
_diffrn_reflns_limit_h_max 10
_diffrn_reflns_limit_h_min -10
_diffrn_reflns_limit_k_max 11
_diffrn_reflns_limit_k_min -8
_diffrn_reflns_limit_l_max 16
_diffrn_reflns_limit_l_min -16
_diffrn_reflns_number 29005
_diffrn_reflns_point_group_measured_fraction_full 0.874
_diffrn_reflns_point_group_measured_fraction_max 0.935
_diffrn_reflns_theta_full 67.679
_diffrn_reflns_theta_max 64.962
_diffrn_reflns_theta_min 6.645
_exptl_absorpt_coefficient_mu 28.045
_exptl_absorpt_correction_T_max 1.000
_exptl_absorpt_correction_T_min 0.059
_exptl_absorpt_correction_type numerical
_exptl_absorpt_process_details 'CrystalClear, Rigaku MSC, 2005'
_exptl_crystal_colour yellow
_exptl_crystal_density_diffrn 2.234
_exptl_crystal_description parallelepiped
_exptl_crystal_F_000 778
_exptl_crystal_size_max 0.44
_exptl_crystal_size_mid 0.13
_exptl_crystal_size_min 0.10
_refine_diff_density_max 2.894
_refine_diff_density_min -2.928
_refine_diff_density_rms 0.260
_refine_ls_extinction_method none
_refine_ls_goodness_of_fit_ref 1.057
_refine_ls_hydrogen_treatment constr
_refine_ls_matrix_type full
_refine_ls_number_parameters 318
_refine_ls_number_reflns 3924
_refine_ls_number_restraints 0
_refine_ls_restrained_S_all 1.057
_refine_ls_R_factor_all 0.0442
_refine_ls_R_factor_gt 0.0426
_refine_ls_shift/su_max 0.002
_refine_ls_shift/su_mean 0.000
_refine_ls_structure_factor_coef Fsqd
_refine_ls_weighting_details 'w=1/[\s^2^(Fo^2^)+(0.0596P)^2^+3.4544P] where P=(Fo^2^+2Fc^2^)/3'
_refine_ls_weighting_scheme calc
_refine_ls_wR_factor_gt 0.1064
_refine_ls_wR_factor_ref 0.1087
_reflns_Friedel_coverage 0.000
_reflns_number_gt 3740
_reflns_number_total 3924
_reflns_threshold_expression 'I > 2\s(I)'
_cod_data_source_file c6dt01293k2.cif
_cod_data_source_block shelxl
_cod_depositor_comments 'Adding full bibliography for 7039239--7039242.cif.'
_cod_database_code 7039240
_shelx_space_group_comment
;
The symmetry employed for this shelxl refinement is uniquely defined
by the following loop, which should always be used as a source of
symmetry information in preference to the above space-group names.
They are only intended as comments.
;
_shelxl_version_number 2014/6

loop_
_space_group_symop_operation_xyz
'x, y, z'
'-x, -y, -z'

loop_
_atom_site_label
_atom_site_type_symbol
_atom_site_fract_x
_atom_site_fract_y
_atom_site_fract_z
_atom_site_U_iso_or_equiv
_atom_site_adp_type
_atom_site_occupancy
_atom_site_site_symmetry_order
_atom_site_calc_flag
_atom_site_refinement_flags_posn
_atom_site_refinement_flags_adp
_atom_site_refinement_flags_occupancy
U1 U 0.12082(3) 0.28668(3) 0.31697(2) 0.02107(13) Uani 1 1 d . . .
O1 O 0.0528(6) 0.0686(6) 0.3199(4) 0.0302(14) Uani 1 1 d . . .
N1 N 0.1618(8) 0.0947(8) 0.4005(4) 0.0273(17) Uani 1 1 d . . .
C1 C 0.1046(11) -0.1319(10) 0.4347(6) 0.036(2) Uani 1 1 d . . .
H1A H 0.0061 -0.1288 0.3883 0.050 Uiso 1 1 calc R U .
H1B H 0.0773 -0.1656 0.4924 0.050 Uiso 1 1 calc R U .
H1C H 0.1739 -0.1894 0.4085 0.050 Uiso 1 1 calc R U .
C2 C 0.1914(10) 0.0032(9) 0.4572(5) 0.026(2) Uani 1 1 d . . .
C3 C 0.3162(9) 0.0352(9) 0.5413(5) 0.0236(19) Uani 1 1 d . . .
C4 C 0.3644(10) -0.0577(10) 0.6028(6) 0.033(2) Uani 1 1 d . . .
H4 H 0.3123 -0.1443 0.5923 0.043 Uiso 1 1 calc R U .
C5 C 0.4881(10) -0.0250(11) 0.6792(6) 0.037(2) Uani 1 1 d . . .
H5 H 0.5208 -0.0878 0.7220 0.048 Uiso 1 1 calc R U .
C6 C 0.5630(10) 0.1016(10) 0.6919(6) 0.032(2) Uani 1 1 d . . .
H6 H 0.6507 0.1266 0.7424 0.041 Uiso 1 1 calc R U .
C7 C 0.5083(10) 0.1895(11) 0.6306(6) 0.036(2) Uani 1 1 d . . .
H7 H 0.5582 0.2767 0.6406 0.047 Uiso 1 1 calc R U .
N2 N 0.3880(8) 0.1593(8) 0.5570(5) 0.0298(18) Uani 1 1 d . . .
N3 N 0.1225(8) 0.5605(8) 0.2586(5) 0.0246(16) Uani 1 1 d . . .
O2 O 0.0373(7) 0.4631(6) 0.2100(4) 0.0312(15) Uani 1 1 d . . .
O3 O 0.1170(8) 0.6688(7) 0.2363(4) 0.0390(16) Uani 1 1 d . . .
O4 O 0.2146(7) 0.5330(7) 0.3305(4) 0.0402(17) Uani 1 1 d . . .
O5 O 0.3000(7) 0.3598(6) 0.4643(4) 0.0347(16) Uani 1 1 d . . .
C8 C 0.2786(17) 0.4563(12) 0.5340(7) 0.065(4) Uani 1 1 d . . .
H8A H 0.3827 0.5046 0.5618 0.091 Uiso 1 1 calc R U .
H8B H 0.2323 0.4143 0.5834 0.091 Uiso 1 1 calc R U .
H8C H 0.2062 0.5169 0.5048 0.091 Uiso 1 1 calc R U .
O6 O -0.0460(6) 0.2027(6) 0.1648(4) 0.0269(15) Uani 1 1 d . . .
C10 C 0.0173(10) 0.1257(11) 0.0958(6) 0.041(3) Uani 1 1 d . . .
H10A H -0.0679 0.0983 0.0411 0.057 Uiso 1 1 calc R U .
H10B H 0.0574 0.0484 0.1239 0.057 Uiso 1 1 calc R U .
H10C H 0.1053 0.1781 0.0756 0.057 Uiso 1 1 calc R U .
O7 O 0.2857(6) 0.2619(6) 0.2625(4) 0.0274(14) Uani 1 1 d . . .
O8 O -0.0426(6) 0.3174(6) 0.3710(4) 0.0291(14) Uani 1 1 d . . .
U2 U -0.5000 0.0000 0.0000 0.01863(14) Uani 1 2 d S . P
N11 N -0.4665(7) 0.2094(7) 0.0930(4) 0.0202(15) Uani 1 1 d . . .
O11 O -0.3580(6) 0.1317(6) 0.1328(4) 0.0223(14) Uani 1 1 d . . .
C11 C -0.3661(9) 0.3703(9) 0.2267(5) 0.029(2) Uani 1 1 d . . .
H11A H -0.3205 0.2961 0.2566 0.040 Uiso 1 1 calc R U .
H11B H -0.4280 0.4130 0.2685 0.040 Uiso 1 1 calc R U .
H11C H -0.2791 0.4329 0.2152 0.040 Uiso 1 1 calc R U .
C12 C -0.4734(8) 0.3231(8) 0.1353(5) 0.0217(19) Uani 1 1 d . . .
C13 C -0.5883(8) 0.4071(8) 0.0887(5) 0.0216(18) Uani 1 1 d . . .
C14 C -0.5848(10) 0.5364(9) 0.1232(6) 0.028(2) Uani 1 1 d . . .
H14 H -0.5114 0.5701 0.1788 0.037 Uiso 1 1 calc R U .
C15 C -0.6906(10) 0.6170(9) 0.0753(6) 0.030(2) Uani 1 1 d . . .
H15 H -0.6865 0.7064 0.0965 0.040 Uiso 1 1 calc R U .
C16 C -0.7990(9) 0.5653(9) -0.0019(6) 0.0267(19) Uani 1 1 d . . .
H16 H -0.8733 0.6174 -0.0348 0.035 Uiso 1 1 calc R U .
C17 C -0.7990(10) 0.4348(10) -0.0317(6) 0.030(2) Uani 1 1 d . . .
H17 H -0.8764 0.3985 -0.0849 0.039 Uiso 1 1 calc R U .
N12 N -0.6946(7) 0.3573(7) 0.0111(4) 0.0230(16) Uani 1 1 d . . .
O12 O -0.7013(7) 0.1278(6) -0.0801(4) 0.0310(14) Uani 1 1 d . . .
C18 C -0.7687(11) 0.1380(11) -0.1762(6) 0.042(3) Uani 1 1 d . . .
H18A H -0.8662 0.1824 -0.1801 0.058 Uiso 1 1 calc R U .
H18B H -0.7956 0.0505 -0.2088 0.058 Uiso 1 1 calc R U .
H18C H -0.6909 0.1882 -0.2062 0.058 Uiso 1 1 calc R U .
O13 O -0.3597(6) 0.0602(6) -0.0684(4) 0.0287(14) Uani 1 1 d . . .
H5O H 0.3149 0.2669 0.4808 0.040 Uiso 1 1 d . . .
H6O H -0.1541 0.1956 0.1485 0.098 Uiso 1 1 d . . .
H12O H -0.7038 0.2088 -0.0476 0.027 Uiso 1 1 d . . .

loop_
_atom_site_aniso_label
_atom_site_aniso_U_11
_atom_site_aniso_U_22
_atom_site_aniso_U_33
_atom_site_aniso_U_23
_atom_site_aniso_U_13
_atom_site_aniso_U_12
U1 0.01268(17) 0.0305(3) 0.01905(18) 0.00251(14) 0.00142(12) 0.00006(13)
O1 0.022(3) 0.039(4) 0.024(3) 0.004(3) -0.008(2) 0.001(3)
N1 0.016(3) 0.044(5) 0.020(3) 0.001(3) 0.002(3) -0.002(3)
C1 0.037(5) 0.034(7) 0.038(5) 0.007(4) 0.010(4) -0.002(4)
C2 0.027(4) 0.030(6) 0.022(4) 0.003(4) 0.012(3) 0.002(4)
C3 0.018(4) 0.033(6) 0.022(4) 0.007(4) 0.009(3) 0.004(4)
C4 0.028(5) 0.045(7) 0.030(4) 0.005(4) 0.010(4) 0.009(4)
C5 0.026(5) 0.059(8) 0.032(5) 0.017(4) 0.013(4) 0.013(5)
C6 0.018(4) 0.056(7) 0.023(4) 0.009(4) 0.003(3) 0.010(4)
C7 0.026(5) 0.056(8) 0.025(4) 0.002(4) 0.000(4) 0.003(4)
N2 0.028(4) 0.043(5) 0.020(3) 0.008(3) 0.005(3) 0.007(3)
N3 0.026(4) 0.022(5) 0.026(4) 0.007(3) 0.003(3) 0.004(3)
O2 0.026(3) 0.033(4) 0.032(3) 0.005(3) -0.001(2) -0.001(3)
O3 0.052(4) 0.028(5) 0.038(4) 0.010(3) 0.009(3) 0.006(3)
O4 0.034(4) 0.046(5) 0.036(3) 0.014(3) -0.013(3) 0.007(3)
O5 0.035(4) 0.028(4) 0.035(3) -0.009(3) -0.007(3) 0.004(3)
C8 0.109(11) 0.042(8) 0.036(6) -0.014(5) -0.005(6) 0.013(7)
O6 0.016(3) 0.038(4) 0.025(3) 0.000(3) 0.002(2) 0.000(3)
C10 0.023(4) 0.067(8) 0.031(5) -0.013(5) 0.008(4) -0.003(4)
O7 0.018(3) 0.035(4) 0.029(3) 0.012(3) 0.003(2) -0.004(3)
O8 0.018(3) 0.044(4) 0.023(3) 0.006(3) 0.001(2) -0.001(3)
U2 0.0120(2) 0.0242(3) 0.0185(2) 0.00153(18) 0.00020(15) 0.00120(17)
N11 0.015(3) 0.026(4) 0.020(3) 0.000(3) 0.003(2) 0.005(3)
O11 0.016(3) 0.025(4) 0.026(3) 0.007(2) 0.000(2) 0.007(2)
C11 0.020(4) 0.037(6) 0.025(4) -0.005(4) -0.002(3) -0.001(4)
C12 0.010(3) 0.032(6) 0.023(4) 0.004(3) 0.005(3) -0.002(3)
C13 0.015(4) 0.028(5) 0.025(4) 0.005(3) 0.010(3) 0.003(3)
C14 0.022(4) 0.029(6) 0.035(5) 0.011(4) 0.008(4) 0.003(4)
C15 0.030(5) 0.022(6) 0.045(5) 0.008(4) 0.019(4) 0.006(4)
C16 0.020(4) 0.030(6) 0.035(5) 0.011(4) 0.013(3) 0.011(4)
C17 0.018(4) 0.047(7) 0.027(4) 0.009(4) 0.004(3) 0.009(4)
N12 0.014(3) 0.033(5) 0.022(3) 0.004(3) 0.001(2) 0.002(3)
O12 0.028(3) 0.037(4) 0.023(3) -0.006(3) -0.007(2) 0.006(3)
C18 0.039(5) 0.057(8) 0.026(5) 0.000(4) -0.003(4) 0.010(5)
O13 0.015(3) 0.044(4) 0.027(3) -0.003(3) 0.006(2) 0.006(3)

loop_
_atom_type_symbol
_atom_type_description
_atom_type_scat_dispersion_real
_atom_type_scat_dispersion_imag
_atom_type_scat_source
C C 0.0181 0.0091 'International Tables Vol C Tables 4.2.6.8 and 6.1.1.4'
H H 0.0000 0.0000 'International Tables Vol C Tables 4.2.6.8 and 6.1.1.4'
N N 0.0311 0.0180 'International Tables Vol C Tables 4.2.6.8 and 6.1.1.4'
O O 0.0492 0.0322 'International Tables Vol C Tables 4.2.6.8 and 6.1.1.4'
U U -4.3638 13.4090 'International Tables Vol C Tables 4.2.6.8 and 6.1.1.4'

loop_
_geom_angle_atom_site_label_1
_geom_angle_atom_site_label_2
_geom_angle_atom_site_label_3
_geom_angle
_geom_angle_site_symmetry_1
_geom_angle_site_symmetry_3
O8 U1 O7 177.9(3) . .
O8 U1 O1 89.3(3) . .
O7 U1 O1 92.7(2) . .
O8 U1 N1 91.6(3) . .
O7 U1 N1 90.2(2) . .
O1 U1 N1 33.4(2) . .
O8 U1 O5 89.1(2) . .
O7 U1 O5 90.5(2) . .
O1 U1 O5 107.2(2) . .
N1 U1 O5 74.0(2) . .
O8 U1 O6 94.6(2) . .
O7 U1 O6 85.9(2) . .
O1 U1 O6 71.0(2) . .
N1 U1 O6 104.0(2) . .
O5 U1 O6 175.86(19) . .
O8 U1 O2 86.4(2) . .
O7 U1 O2 92.0(2) . .
O1 U1 O2 136.48(19) . .
N1 U1 O2 169.8(2) . .
O5 U1 O2 116.0(2) . .
O6 U1 O2 66.2(2) . .
O8 U1 O4 90.4(3) . .
O7 U1 O4 87.6(2) . .
O1 U1 O4 174.23(18) . .
N1 U1 O4 140.9(2) . .
O5 U1 O4 67.0(2) . .
O6 U1 O4 114.7(2) . .
O2 U1 O4 49.24(19) . .
O8 U1 N3 87.2(2) . .
O7 U1 N3 90.8(2) . .
O1 U1 N3 161.23(19) . .
N1 U1 N3 165.1(2) . .
O5 U1 N3 91.2(2) . .
O6 U1 N3 90.8(2) . .
O2 U1 N3 24.86(18) . .
O4 U1 N3 24.43(18) . .
N1 O1 U1 78.6(4) . .
C2 N1 O1 119.9(7) . .
C2 N1 U1 171.2(6) . .
O1 N1 U1 68.1(4) . .
C2 C1 H1A 109.5 . .
C2 C1 H1B 109.5 . .
H1A C1 H1B 109.5 . .
C2 C1 H1C 109.5 . .
H1A C1 H1C 109.5 . .
H1B C1 H1C 109.5 . .
N1 C2 C3 117.6(8) . .
N1 C2 C1 120.9(8) . .
C3 C2 C1 121.5(8) . .
N2 C3 C4 120.0(8) . .
N2 C3 C2 117.9(8) . .
C4 C3 C2 122.0(8) . .
C5 C4 C3 120.3(9) . .
C5 C4 H4 119.8 . .
C3 C4 H4 119.8 . .
C4 C5 C6 118.5(9) . .
C4 C5 H5 120.8 . .
C6 C5 H5 120.8 . .
C7 C6 C5 118.7(9) . .
C7 C6 H6 120.7 . .
C5 C6 H6 120.7 . .
N2 C7 C6 123.4(10) . .
N2 C7 H7 118.3 . .
C6 C7 H7 118.3 . .
C7 N2 C3 119.1(8) . .
O3 N3 O4 122.5(7) . .
O3 N3 O2 122.5(7) . .
O4 N3 O2 115.0(8) . .
O3 N3 U1 177.3(5) . .
O4 N3 U1 58.6(5) . .
O2 N3 U1 56.6(4) . .
N3 O2 U1 98.5(5) . .
N3 O4 U1 97.0(5) . .
C8 O5 U1 127.8(6) . .
C8 O5 H5O 120.7 . .
U1 O5 H5O 92.5 . .
O5 C8 H8A 109.5 . .
O5 C8 H8B 109.5 . .
H8A C8 H8B 109.5 . .
O5 C8 H8C 109.5 . .
H8A C8 H8C 109.5 . .
H8B C8 H8C 109.5 . .
C10 O6 U1 121.4(5) . .
C10 O6 H6O 109.0 . .
U1 O6 H6O 127.9 . .
O6 C10 H10A 109.5 . .
O6 C10 H10B 109.5 . .
H10A C10 H10B 109.5 . .
O6 C10 H10C 109.5 . .
H10A C10 H10C 109.5 . .
H10B C10 H10C 109.5 . .
O13 U2 O13 180.0(2) 2_455 .
O13 U2 O11 89.8(2) 2_455 .
O13 U2 O11 90.2(2) . .
O13 U2 O11 90.2(2) 2_455 2_455
O13 U2 O11 89.8(2) . 2_455
O11 U2 O11 180.0 . 2_455
O13 U2 O12 90.9(2) 2_455 2_455
O13 U2 O12 89.1(2) . 2_455
O11 U2 O12 73.23(19) . 2_455
O11 U2 O12 106.77(19) 2_455 2_455
O13 U2 O12 89.1(2) 2_455 .
O13 U2 O12 90.9(2) . .
O11 U2 O12 106.77(19) . .
O11 U2 O12 73.23(19) 2_455 .
O12 U2 O12 180.0 2_455 .
O13 U2 N11 90.8(2) 2_455 2_455
O13 U2 N11 89.2(2) . 2_455
O11 U2 N11 147.2(2) . 2_455
O11 U2 N11 32.8(2) 2_455 2_455
O12 U2 N11 74.0(2) 2_455 2_455
O12 U2 N11 106.0(2) . 2_455
O13 U2 N11 89.2(2) 2_455 .
O13 U2 N11 90.8(2) . .
O11 U2 N11 32.8(2) . .
O11 U2 N11 147.2(2) 2_455 .
O12 U2 N11 106.0(2) 2_455 .
O12 U2 N11 74.0(2) . .
N11 U2 N11 180.0 2_455 .
C12 N11 O11 119.1(6) . .
C12 N11 U2 170.2(5) . .
O11 N11 U2 70.1(4) . .
N11 O11 U2 77.2(4) . .
C12 C11 H11A 109.5 . .
C12 C11 H11B 109.5 . .
H11A C11 H11B 109.5 . .
C12 C11 H11C 109.5 . .
H11A C11 H11C 109.5 . .
H11B C11 H11C 109.5 . .
N11 C12 C13 117.9(7) . .
N11 C12 C11 122.0(8) . .
C13 C12 C11 120.1(7) . .
N12 C13 C14 120.8(8) . .
N12 C13 C12 118.8(7) . .
C14 C13 C12 120.4(7) . .
C13 C14 C15 119.6(8) . .
C13 C14 H14 120.2 . .
C15 C14 H14 120.2 . .
C16 C15 C14 119.1(9) . .
C16 C15 H15 120.4 . .
C14 C15 H15 120.4 . .
C15 C16 C17 118.6(8) . .
C15 C16 H16 120.7 . .
C17 C16 H16 120.7 . .
N12 C17 C16 123.2(8) . .
N12 C17 H17 118.4 . .
C16 C17 H17 118.4 . .
C17 N12 C13 118.6(8) . .
C18 O12 U2 133.9(5) . .
C18 O12 H12O 107.3 . .
U2 O12 H12O 113.0 . .
O12 C18 H18A 109.5 . .
O12 C18 H18B 109.5 . .
H18A C18 H18B 109.5 . .
O12 C18 H18C 109.5 . .
H18A C18 H18C 109.5 . .
H18B C18 H18C 109.5 . .

loop_
_geom_bond_atom_site_label_1
_geom_bond_atom_site_label_2
_geom_bond_distance
_geom_bond_site_symmetry_2
U1 O8 1.757(5) .
U1 O7 1.758(5) .
U1 O1 2.276(6) .
U1 N1 2.404(8) .
U1 O5 2.419(6) .
U1 O6 2.453(5) .
U1 O2 2.531(6) .
U1 O4 2.577(7) .
U1 N3 2.997(8) .
O1 N1 1.349(8) .
N1 C2 1.300(11) .
C1 C2 1.504(13) .
C1 H1A 0.9800 .
C1 H1B 0.9800 .
C1 H1C 0.9800 .
C2 C3 1.462(11) .
C3 N2 1.353(11) .
C3 C4 1.388(12) .
C4 C5 1.384(12) .
C4 H4 0.9500 .
C5 C6 1.385(14) .
C5 H5 0.9500 .
C6 C7 1.362(13) .
C6 H6 0.9500 .
C7 N2 1.337(11) .
C7 H7 0.9500 .
N3 O3 1.185(9) .
N3 O4 1.249(9) .
N3 O2 1.274(9) .
O5 C8 1.419(11) .
O5 H5O 1.0160 .
C8 H8A 0.9800 .
C8 H8B 0.9800 .
C8 H8C 0.9800 .
O6 C10 1.446(10) .
O6 H6O 0.9027 .
C10 H10A 0.9800 .
C10 H10B 0.9800 .
C10 H10C 0.9800 .
U2 O13 1.774(5) 2_455
U2 O13 1.774(5) .
U2 O11 2.351(6) .
U2 O11 2.351(6) 2_455
U2 O12 2.434(6) 2_455
U2 O12 2.434(6) .
U2 N11 2.439(7) 2_455
U2 N11 2.439(7) .
N11 C12 1.300(10) .
N11 O11 1.354(8) .
C11 C12 1.491(10) .
C11 H11A 0.9800 .
C11 H11B 0.9800 .
C11 H11C 0.9800 .
C12 C13 1.469(11) .
C13 N12 1.350(10) .
C13 C14 1.391(12) .
C14 C15 1.403(12) .
C14 H14 0.9500 .
C15 C16 1.359(12) .
C15 H15 0.9500 .
C16 C17 1.389(13) .
C16 H16 0.9500 .
C17 N12 1.345(11) .
C17 H17 0.9500 .
O12 C18 1.418(10) .
O12 H12O 0.9373 .
C18 H18A 0.9800 .
C18 H18B 0.9800 .
C18 H18C 0.9800 .
